data_7038180
loop_
_publ_author_name
'Song, Chengling'
'Jiao, Jingjing'
'Lin, Qiyi'
'Liu, Huimin'
'He, Yabing'

_publ_section_title
;
 C2H2 adsorption in three isostructural metal-organic frameworks: boosting
 C2H2 uptake by rational arrangement of nitrogen sites.
;
_journal_issue 11
_journal_name_full 'Dalton transactions (Cambridge, England : 2003)'
_journal_page_first 4563
_journal_page_last 4569
_journal_paper_doi 10.1039/c5dt04943a
_journal_volume 45
_journal_year 2016
_chemical_formula_sum 'C10 H5 Cu N O5'
_chemical_formula_weight 282.69
_chemical_name_systematic
; 
 ? 
;
_space_group_IT_number 166
_symmetry_cell_setting trigonal
_symmetry_space_group_name_Hall '-R 3 2"'
_symmetry_space_group_name_H-M 'R -3 m :H'
_atom_sites_solution_hydrogens geom
_atom_sites_solution_primary direct
_atom_sites_solution_secondary difmap
_audit_creation_method SHELXL-97
_audit_update_record
;
2016-01-15 deposited with the CCDC.
2016-01-27 downloaded from the CCDC.
;
_cell_angle_alpha 90.00
_cell_angle_beta 90.00
_cell_angle_gamma 120.00
_cell_formula_units_Z 18
_cell_length_a 18.65700(10)
_cell_length_b 18.65700(10)
_cell_length_c 38.0533(6)
_cell_measurement_reflns_used 3211
_cell_measurement_temperature 296(2)
_cell_measurement_theta_max 27
_cell_measurement_theta_min 1
_cell_volume 11471.1(2)
_computing_cell_refinement 'Siemens SMART & SAINT'
_computing_data_collection 'Siemens SMART'
_computing_data_reduction 'Siemens XPREP'
_computing_molecular_graphics 'Bruker SHELXTL'
_computing_publication_material 'Bruker SHELXTL'
_computing_structure_refinement 'Siemens SHELXTL'
_computing_structure_solution 'Siemens SHELXTL'
_diffrn_ambient_temperature 296(2)
_diffrn_measured_fraction_theta_full 0.999
_diffrn_measured_fraction_theta_max 0.999
_diffrn_measurement_device_type 'Bruker SMART APEX-II diffractometer'
_diffrn_measurement_method '\w scans'
_diffrn_radiation_monochromator graphite
_diffrn_radiation_source 'fine-focus sealed tube'
_diffrn_radiation_type MoK\a
_diffrn_radiation_wavelength 0.71073
_diffrn_reflns_av_R_equivalents 0.0650
_diffrn_reflns_limit_h_max 23
_diffrn_reflns_limit_h_min -24
_diffrn_reflns_limit_k_max 24
_diffrn_reflns_limit_k_min -24
_diffrn_reflns_limit_l_max 49
_diffrn_reflns_limit_l_min -49
_diffrn_reflns_number 41155
_diffrn_reflns_theta_full 27.50
_diffrn_reflns_theta_max 27.50
_diffrn_reflns_theta_min 2.48
_exptl_absorpt_coefficient_mu 0.860
_exptl_absorpt_correction_T_max 0.9189
_exptl_absorpt_correction_T_min 0.7764
_exptl_absorpt_correction_type empirical
_exptl_absorpt_process_details 'SADABS (Sheldrick, 1996)'
_exptl_crystal_colour blue
_exptl_crystal_density_diffrn 0.737
_exptl_crystal_density_method 'not measured'
_exptl_crystal_description block
_exptl_crystal_F_000 2538
_exptl_crystal_size_max 0.31
_exptl_crystal_size_mid 0.24
_exptl_crystal_size_min 0.10
_platon_squeeze_details ' ?'
_refine_diff_density_max 0.746
_refine_diff_density_min -0.483
_refine_diff_density_rms 0.059
_refine_ls_extinction_method none
_refine_ls_goodness_of_fit_ref 1.066
_refine_ls_hydrogen_treatment mixed
_refine_ls_matrix_type full
_refine_ls_number_parameters 96
_refine_ls_number_reflns 3211
_refine_ls_number_restraints 0
_refine_ls_restrained_S_all 1.066
_refine_ls_R_factor_all 0.0360
_refine_ls_R_factor_gt 0.0310
_refine_ls_shift/su_max 0.001
_refine_ls_shift/su_mean 0.000
_refine_ls_structure_factor_coef Fsqd
_refine_ls_weighting_details 'calc w=1/[\s^2^(Fo^2^)+(0.0649P)^2^+0.0000P] where P=(Fo^2^+2Fc^2^)/3'
_refine_ls_weighting_scheme calc
_refine_ls_wR_factor_gt 0.0981
_refine_ls_wR_factor_ref 0.0992
_reflns_number_gt 2682
_reflns_number_total 3211
_reflns_threshold_expression >2sigma(I)
_cod_data_source_file c5dt04943a2.cif
_cod_data_source_block a
_cod_depositor_comments 'Adding full bibliography for 7038179--7038180.cif.'
_cod_original_sg_symbol_H-M R-3m
_cod_database_code 7038180
_diffrn_reflns_av_unetl/neti 0.0273

loop_
_symmetry_equiv_pos_as_xyz
'x, y, z'
'-y, x-y, z'
'-x+y, -x, z'
'y, x, -z'
'x-y, -y, -z'
'-x, -x+y, -z'
'x+2/3, y+1/3, z+1/3'
'-y+2/3, x-y+1/3, z+1/3'
'-x+y+2/3, -x+1/3, z+1/3'
'y+2/3, x+1/3, -z+1/3'
'x-y+2/3, -y+1/3, -z+1/3'
'-x+2/3, -x+y+1/3, -z+1/3'
'x+1/3, y+2/3, z+2/3'
'-y+1/3, x-y+2/3, z+2/3'
'-x+y+1/3, -x+2/3, z+2/3'
'y+1/3, x+2/3, -z+2/3'
'x-y+1/3, -y+2/3, -z+2/3'
'-x+1/3, -x+y+2/3, -z+2/3'
'-x, -y, -z'
'y, -x+y, -z'
'x-y, x, -z'
'-y, -x, z'
'-x+y, y, z'
'x, x-y, z'
'-x+2/3, -y+1/3, -z+1/3'
'y+2/3, -x+y+1/3, -z+1/3'
'x-y+2/3, x+1/3, -z+1/3'
'-y+2/3, -x+1/3, z+1/3'
'-x+y+2/3, y+1/3, z+1/3'
'x+2/3, x-y+1/3, z+1/3'
'-x+1/3, -y+2/3, -z+2/3'
'y+1/3, -x+y+2/3, -z+2/3'
'x-y+1/3, x+2/3, -z+2/3'
'-y+1/3, -x+2/3, z+2/3'
'-x+y+1/3, y+2/3, z+2/3'
'x+1/3, x-y+2/3, z+2/3'

loop_
_atom_site_label
_atom_site_type_symbol
_atom_site_fract_x
_atom_site_fract_y
_atom_site_fract_z
_atom_site_U_iso_or_equiv
_atom_site_adp_type
_atom_site_occupancy
_atom_site_symmetry_multiplicity
_atom_site_calc_flag
_atom_site_refinement_flags
_atom_site_disorder_group
Cu1 Cu 0.856825(7) 0.143175(7) 0.138009(6) 0.02534(11) Uani 1 2 d S .
O1 O 0.81561(8) 0.03828(7) 0.16283(3) 0.0397(3) Uani 1 1 d . .
O2 O 0.77533(9) 0.07770(8) 0.21103(3) 0.0448(3) Uani 1 1 d . .
O1W O 0.88995(7) 0.11005(7) 0.08941(6) 0.0797(7) Uani 1 2 d S .
H1WA H 0.9094 0.1518 0.0756 0.120 Uiso 0.50 1 d PR .
C1 C 0.78684(10) 0.02722(10) 0.19355(4) 0.0339(3) Uani 1 1 d . .
C2 C 0.76538(10) -0.05300(10) 0.21086(4) 0.0369(4) Uani 1 1 d . .
C3 C 0.73576(12) -0.06803(11) 0.24542(4) 0.0448(4) Uani 1 1 d . .
H3 H 0.7258 -0.0298 0.2569 0.045(5) Uiso 1 1 calc R .
C4 C 0.77964(14) -0.11018(7) 0.19391(6) 0.0345(5) Uani 1 2 d S .
H4 H 0.7990 -0.1005 0.1709 0.033(6) Uiso 1 2 calc SR .
C5 C 0.72122(18) -0.13939(9) 0.26270(7) 0.0469(7) Uani 1 2 d S .
C6 C 0.6921(2) -0.15394(11) 0.29970(7) 0.0535(7) Uani 1 2 d S .
N1 N 0.6480(4) -0.2323(3) 0.31192(11) 0.0658(13) Uani 0.25 1 d P 1
N1' N 0.7099(4) -0.0881(2) 0.32099(12) 0.0671(13) Uani 0.25 1 d P 1
C7 C 0.6480(4) -0.2323(3) 0.31192(11) 0.0658(13) Uani 0.25 1 d P 2
H7A H 0.6312 -0.2790 0.2962 0.079 Uiso 0.25 1 d PR 2
C7' C 0.7099(4) -0.0881(2) 0.32099(12) 0.0671(13) Uani 0.25 1 d P 2
H7'A H 0.7375 -0.0330 0.3115 0.080 Uiso 0.25 1 d PR 2

loop_
_atom_site_aniso_label
_atom_site_aniso_U_11
_atom_site_aniso_U_22
_atom_site_aniso_U_33
_atom_site_aniso_U_23
_atom_site_aniso_U_13
_atom_site_aniso_U_12
Cu1 0.03497(14) 0.03497(14) 0.01849(15) -0.00076(4) 0.00076(4) 0.02680(13)
O1 0.0581(7) 0.0374(6) 0.0324(6) 0.0055(5) 0.0084(5) 0.0306(6)
O2 0.0736(9) 0.0428(7) 0.0350(6) 0.0090(5) 0.0127(6) 0.0418(7)
O1W 0.0895(12) 0.0895(12) 0.0613(13) -0.0245(6) 0.0245(6) 0.0457(14)
C1 0.0435(9) 0.0368(9) 0.0311(8) 0.0019(7) -0.0003(7) 0.0274(8)
C2 0.0487(10) 0.0367(9) 0.0337(8) 0.0045(7) 0.0035(7) 0.0275(8)
C3 0.0684(12) 0.0408(10) 0.0387(9) 0.0053(7) 0.0122(8) 0.0375(9)
C4 0.0417(13) 0.0345(8) 0.0298(11) 0.0010(5) 0.0020(9) 0.0209(6)
C5 0.0717(19) 0.0408(9) 0.0386(14) 0.0084(6) 0.0168(12) 0.0359(9)
C6 0.091(2) 0.0436(9) 0.0417(14) 0.0109(7) 0.0217(15) 0.0456(11)
N1 0.118(4) 0.037(2) 0.045(2) 0.0077(16) 0.030(3) 0.041(3)
N1' 0.116(4) 0.036(2) 0.052(3) 0.0088(18) 0.033(3) 0.040(3)
C7 0.118(4) 0.037(2) 0.045(2) 0.0077(16) 0.030(3) 0.041(3)
C7' 0.116(4) 0.036(2) 0.052(3) 0.0088(18) 0.033(3) 0.040(3)

loop_
_atom_type_symbol
_atom_type_description
_atom_type_scat_dispersion_real
_atom_type_scat_dispersion_imag
_atom_type_scat_source
C C 0.0033 0.0016 'International Tables Vol C Tables 4.2.6.8 and 6.1.1.4'
H H 0.0000 0.0000 'International Tables Vol C Tables 4.2.6.8 and 6.1.1.4'
N N 0.0061 0.0033 'International Tables Vol C Tables 4.2.6.8 and 6.1.1.4'
O O 0.0106 0.0060 'International Tables Vol C Tables 4.2.6.8 and 6.1.1.4'
Cu Cu 0.3201 1.2651 'International Tables Vol C Tables 4.2.6.8 and 6.1.1.4'

loop_
_geom_angle_atom_site_label_1
_geom_angle_atom_site_label_2
_geom_angle_atom_site_label_3
_geom_angle
_geom_angle_site_symmetry_1
_geom_angle_site_symmetry_3
O1 Cu1 O1 88.60(7) . 22_665
O1 Cu1 O2 89.87(6) . 10_545
O1 Cu1 O2 167.76(5) 22_665 10_545
O1 Cu1 O2 167.76(5) . 25_655
O1 Cu1 O2 89.87(6) 22_665 25_655
O2 Cu1 O2 89.05(8) 10_545 25_655
O1 Cu1 O1W 98.90(6) . .
O1 Cu1 O1W 98.90(6) 22_665 .
O2 Cu1 O1W 93.34(6) 10_545 .
O2 Cu1 O1W 93.34(6) 25_655 .
O1 Cu1 Cu1 84.49(3) . 25_655
O1 Cu1 Cu1 84.49(3) 22_665 25_655
O2 Cu1 Cu1 83.27(3) 10_545 25_655
O2 Cu1 Cu1 83.27(3) 25_655 25_655
O1W Cu1 Cu1 175.22(7) . 25_655
C1 O1 Cu1 122.37(10) . .
C1 O2 Cu1 123.70(10) . 25_655
O2 C1 O1 125.96(15) . .
O2 C1 C2 117.18(13) . .
O1 C1 C2 116.86(13) . .
C4 C2 C3 119.56(15) . .
C4 C2 C1 120.58(14) . .
C3 C2 C1 119.73(14) . .
C5 C3 C2 120.44(16) . .
C2 C4 C2 120.6(2) . 24_545
C3 C5 C3 119.4(2) 24_545 .
C3 C5 C6 120.27(11) 24_545 .
C3 C5 C6 120.27(11) . .
N1 C6 C7 102.0(5) . 24_545
N1 C6 N1 102.0(5) . 24_545
C7 C6 N1 0.0(4) 24_545 24_545
N1 C6 N1' 120.8(3) . .
C7 C6 N1' 45.8(3) 24_545 .
N1 C6 N1' 45.8(3) 24_545 .
N1 C6 C7' 45.8(3) . 24_545
C7 C6 C7' 120.8(3) 24_545 24_545
N1 C6 C7' 120.8(3) 24_545 24_545
N1' C6 C7' 102.1(5) . 24_545
N1 C6 N1' 45.8(3) . 24_545
C7 C6 N1' 120.8(3) 24_545 24_545
N1 C6 N1' 120.8(3) 24_545 24_545
N1' C6 N1' 102.1(5) . 24_545
C7' C6 N1' 0.0(4) 24_545 24_545
N1 C6 C5 119.5(2) . .
C7 C6 C5 119.5(2) 24_545 .
N1 C6 C5 119.5(2) 24_545 .
N1' C6 C5 119.7(2) . .
C7' C6 C5 119.7(2) 24_545 .
N1' C6 C5 119.7(2) 24_545 .
N1' N1 N1' 88.1(6) 24_545 31_645
N1' N1 C6 67.8(4) 24_545 .
N1' N1 C6 119.4(4) 31_645 .
N1' N1 N1 50.6(4) 24_545 18_655
N1' N1 N1 37.5(3) 31_645 18_655
C6 N1 N1 98.0(4) . 18_655
N1 N1' N1 91.9(6) 24_545 31_645
N1 N1' C6 66.4(4) 24_545 .
N1 N1' C6 119.8(4) 31_645 .
N1 N1' N1' 52.9(4) 24_545 18_655
N1 N1' N1' 38.9(3) 31_645 18_655
C6 N1' N1' 99.0(4) . 18_655

loop_
_geom_bond_atom_site_label_1
_geom_bond_atom_site_label_2
_geom_bond_distance
_geom_bond_site_symmetry_2
Cu1 O1 1.9515(11) .
Cu1 O1 1.9515(11) 22_665
Cu1 O2 1.9553(11) 10_545
Cu1 O2 1.9553(11) 25_655
Cu1 O1W 2.1366(18) .
Cu1 Cu1 2.6576(4) 25_655
O1 C1 1.2597(18) .
O2 C1 1.2561(18) .
O2 Cu1 1.9553(11) 25_655
C1 C2 1.495(2) .
C2 C4 1.3816(19) .
C2 C3 1.399(2) .
C3 C5 1.385(2) .
C4 C2 1.3816(19) 24_545
C5 C3 1.385(2) 24_545
C5 C6 1.485(4) .
C6 N1 1.352(5) .
C6 C7 1.352(4) 24_545
C6 N1 1.352(4) 24_545
C6 N1' 1.367(4) .
C6 C7' 1.367(4) 24_545
C6 N1' 1.367(4) 24_545
N1 N1' 1.058(6) 24_545
N1 N1' 1.344(5) 31_645
N1 N1 1.738(10) 18_655
N1' N1 1.058(6) 24_545
N1' N1 1.344(5) 31_645
N1' N1' 1.684(9) 18_655

loop_
_platon_squeeze_void_nr
_platon_squeeze_void_average_x
_platon_squeeze_void_average_y
_platon_squeeze_void_average_z
_platon_squeeze_void_volume
_platon_squeeze_void_count_electrons
1 -0.036 -0.023 -0.001 7789.1 1004.2
